data_4126189
loop_
_publ_author_name
'Slutskyy, Yuriy'
'Jamison, Christopher R.'
'Zhao, Peng'
'Lee, Juyeol'
'Rhee, Young Ho'
'Overman, Larry E.'

_publ_section_title
;
 Versatile Construction of 6-Substituted
 cis-2,8-Dioxabicyclo[3.3.0]octan-3-ones: Short Enantioselective Total
 Syntheses of Cheloviolenes A and B and Dendrillolide C.
;
_journal_issue 21
_journal_name_full 'Journal of the American Chemical Society'
_journal_page_first 7192
_journal_page_last 7195
_journal_paper_doi 10.1021/jacs.7b04265
_journal_volume 139
_journal_year 2017
_chemical_absolute_configuration syn
_chemical_formula_sum 'C20 H30 O4'
_chemical_formula_weight 334.44
_space_group_crystal_system orthorhombic
_space_group_IT_number 19
_space_group_name_Hall 'P 2ac 2ab'
_space_group_name_H-M_alt 'P 21 21 21'
_symmetry_space_group_name_Hall 'P 2ac 2ab'
_symmetry_space_group_name_H-M 'P 21 21 21'
_atom_sites_solution_hydrogens difmap
_atom_sites_solution_primary dual
_atom_sites_solution_secondary difmap
_audit_creation_method SHELXL-2014/7
_cell_angle_alpha 90
_cell_angle_beta 90
_cell_angle_gamma 90
_cell_formula_units_Z 4
_cell_length_a 6.5876(5)
_cell_length_b 11.5796(9)
_cell_length_c 23.9814(19)
_cell_measurement_reflns_used 9890
_cell_measurement_temperature 133(2)
_cell_measurement_theta_max 28.67
_cell_measurement_theta_min 2.45
_cell_volume 1829.3(2)
_computing_cell_refinement 'Bruker SAINT 8.34a, 2013'
_computing_data_collection 'Bruker APEX2 2014.11-0, 2014'
_computing_data_reduction 'Bruker SAINT 8.34a, 2013'
_computing_molecular_graphics 'Bruker SHELXTL'
_computing_publication_material 'Bruker SHELXTL'
_computing_structure_refinement 'SHELXL-2014/7 (Sheldrick, 2014)'
_computing_structure_solution 'Bruker SHELXTL 2014/4'
_diffrn_ambient_temperature 133(2)
_diffrn_measured_fraction_theta_full 1.000
_diffrn_measured_fraction_theta_max 0.964
_diffrn_measurement_device_type 'Bruker SMART APEX II CCD'
_diffrn_measurement_method '\f and \w scans'
_diffrn_radiation_type MoK\a
_diffrn_radiation_wavelength 0.71073
_diffrn_reflns_av_R_equivalents 0.0264
_diffrn_reflns_av_unetI/netI 0.0193
_diffrn_reflns_Laue_measured_fraction_full 1.000
_diffrn_reflns_Laue_measured_fraction_max 0.964
_diffrn_reflns_limit_h_max 8
_diffrn_reflns_limit_h_min -8
_diffrn_reflns_limit_k_max 15
_diffrn_reflns_limit_k_min -15
_diffrn_reflns_limit_l_max 30
_diffrn_reflns_limit_l_min -32
_diffrn_reflns_number 21045
_diffrn_reflns_point_group_measured_fraction_full 1.000
_diffrn_reflns_point_group_measured_fraction_max 0.936
_diffrn_reflns_theta_full 25.500
_diffrn_reflns_theta_max 28.735
_diffrn_reflns_theta_min 1.698
_diffrn_source 'fine-focus sealed tube'
_exptl_absorpt_coefficient_mu 0.083
_exptl_absorpt_correction_T_max 0.8621
_exptl_absorpt_correction_T_min 0.8261
_exptl_absorpt_correction_type multi-scan
_exptl_absorpt_process_details 'Bruker SADABS 2014/5'
_exptl_crystal_colour colorless
_exptl_crystal_density_diffrn 1.214
_exptl_crystal_density_meas ?
_exptl_crystal_density_method not_measured
_exptl_crystal_description prism
_exptl_crystal_F_000 728
_exptl_crystal_size_max 0.389
_exptl_crystal_size_mid 0.252
_exptl_crystal_size_min 0.215
_refine_diff_density_max 0.263
_refine_diff_density_min -0.133
_refine_diff_density_rms 0.033
_refine_ls_abs_structure_details
; 
 Flack x determined using 1656 quotients [(I+)-(I-)]/[(I+)+(I-)] 
 (Parsons, Flack and Wagner, Acta Cryst. B69 (2013) 249-259). 
;
_refine_ls_abs_structure_Flack -0.1(2)
_refine_ls_extinction_method none
_refine_ls_goodness_of_fit_ref 1.034
_refine_ls_hydrogen_treatment refall
_refine_ls_matrix_type full
_refine_ls_number_parameters 337
_refine_ls_number_reflns 4421
_refine_ls_number_restraints 0
_refine_ls_restrained_S_all 1.034
_refine_ls_R_factor_all 0.0343
_refine_ls_R_factor_gt 0.0320
_refine_ls_shift/su_max 0.000
_refine_ls_shift/su_mean 0.000
_refine_ls_structure_factor_coef Fsqd
_refine_ls_weighting_details 'w=1/[\s^2^(Fo^2^)+(0.0541P)^2^+0.1668P] where P=(Fo^2^+2Fc^2^)/3'
_refine_ls_weighting_scheme calc
_refine_ls_wR_factor_gt 0.0822
_refine_ls_wR_factor_ref 0.0840
_reflns_Friedel_coverage 0.692
_reflns_Friedel_fraction_full 1.000
_reflns_Friedel_fraction_max 0.900
_reflns_number_gt 4184
_reflns_number_total 4421
_reflns_threshold_expression 'I > 2\s(I)'
_cod_data_source_file ja7b04265_si_002.cif
_cod_data_source_block leo294
_cod_depositor_comments
;
The following automatic conversions were performed:

'_exptl_crystal_density_meas' value 'not_measured' was changed to '?'
- the value is perceived as not measured.

Automatic conversion script
Id: cif_fix_values 4973 2017-02-22 13:04:09Z antanas 
;
_cod_database_code 4126189
_shelx_shelxl_version_number 2014/7
_shelx_space_group_comment
; 
The symmetry employed for this shelxl refinement is uniquely defined 
by the following loop, which should always be used as a source of 
symmetry information in preference to the above space-group names. 
They are only intended as comments. 
;
_shelx_estimated_absorpt_t_min 0.968
_shelx_estimated_absorpt_t_max 0.982

loop_
_space_group_symop_operation_xyz
'x, y, z'
'-x+1/2, -y, z+1/2'
'-x, y+1/2, -z+1/2'
'x+1/2, -y+1/2, -z'

loop_
_atom_site_label
_atom_site_type_symbol
_atom_site_fract_x
_atom_site_fract_y
_atom_site_fract_z
_atom_site_U_iso_or_equiv
_atom_site_adp_type
_atom_site_occupancy
_atom_site_site_symmetry_order
_atom_site_calc_flag
C1 C 0.2176(4) 0.42914(15) 0.13033(8) 0.0379(4) Uani 1 1 d
C2 C 0.1929(4) 0.49336(15) 0.18597(9) 0.0398(5) Uani 1 1 d
C3 C 0.2728(3) 0.42908(15) 0.23693(8) 0.0341(4) Uani 1 1 d
C4 C 0.1834(2) 0.30942(14) 0.25054(6) 0.0259(3) Uani 1 1 d
C5 C 0.2365(2) 0.21371(13) 0.20768(6) 0.0213(3) Uani 1 1 d
C6 C 0.4613(2) 0.19751(15) 0.19376(7) 0.0257(3) Uani 1 1 d
C7 C 0.4550(2) 0.10395(14) 0.14907(7) 0.0260(3) Uani 1 1 d
C8 C 0.2699(2) 0.13375(12) 0.11140(6) 0.0212(3) Uani 1 1 d
C9 C 0.1277(2) 0.21181(12) 0.14971(6) 0.0201(3) Uani 1 1 d
C10 C 0.0724(3) 0.32858(14) 0.12553(6) 0.0279(3) Uani 1 1 d
C11 C 0.1824(2) -0.25485(13) 0.03287(6) 0.0223(3) Uani 1 1 d
C12 C 0.2590(3) -0.19590(13) 0.08442(6) 0.0257(3) Uani 1 1 d
C13 C 0.2934(2) -0.07015(13) 0.06807(6) 0.0219(3) Uani 1 1 d
C14 C 0.1572(2) 0.02045(12) 0.09705(6) 0.0202(3) Uani 1 1 d
C15 C -0.0189(2) 0.03150(13) 0.05572(6) 0.0224(3) Uani 1 1 d
C16 C 0.2279(2) -0.06427(13) 0.00632(6) 0.0233(3) Uani 1 1 d
C17 C -0.1100(3) 0.34324(17) 0.10249(8) 0.0383(4) Uani 1 1 d
C18 C 0.3426(3) 0.19549(14) 0.05840(6) 0.0278(3) Uani 1 1 d
C19 C -0.0477(3) 0.31674(15) 0.25753(7) 0.0289(3) Uani 1 1 d
C20 C 0.2737(3) 0.27264(19) 0.30714(7) 0.0375(4) Uani 1 1 d
O21 O 0.14268(19) -0.35552(10) 0.02680(5) 0.0289(3) Uani 1 1 d
O22 O 0.16251(19) -0.17985(9) -0.00945(4) 0.0266(2) Uani 1 1 d
O23 O 0.06820(18) 0.01378(9) 0.00172(4) 0.0244(2) Uani 1 1 d
O24 O -0.15934(18) -0.05602(10) 0.06821(5) 0.0271(2) Uani 1 1 d
H1A H 0.198(3) 0.4819(19) 0.0986(9) 0.035(5) Uiso 1 1 d
H1B H 0.365(3) 0.4061(18) 0.1260(8) 0.027(5) Uiso 1 1 d
H2A H 0.261(4) 0.567(2) 0.1844(10) 0.053(7) Uiso 1 1 d
H2B H 0.041(4) 0.515(2) 0.1917(9) 0.043(6) Uiso 1 1 d
H3A H 0.247(4) 0.4770(19) 0.2716(9) 0.037(5) Uiso 1 1 d
H3B H 0.417(4) 0.4209(19) 0.2343(9) 0.035(5) Uiso 1 1 d
H5A H 0.199(3) 0.1420(16) 0.2257(7) 0.018(4) Uiso 1 1 d
H6A H 0.520(3) 0.2672(19) 0.1788(8) 0.031(5) Uiso 1 1 d
H6B H 0.542(3) 0.1750(18) 0.2263(8) 0.030(5) Uiso 1 1 d
H7A H 0.432(3) 0.0255(16) 0.1667(7) 0.019(4) Uiso 1 1 d
H7B H 0.581(4) 0.101(2) 0.1269(9) 0.037(5) Uiso 1 1 d
H9 H -0.003(3) 0.1711(16) 0.1546(7) 0.021(4) Uiso 1 1 d
H12A H 0.380(4) -0.232(2) 0.0937(9) 0.043(6) Uiso 1 1 d
H12B H 0.155(3) -0.2130(19) 0.1138(9) 0.034(5) Uiso 1 1 d
H13 H 0.437(3) -0.0473(17) 0.0731(8) 0.024(4) Uiso 1 1 d
H14 H 0.107(3) -0.0122(16) 0.1312(8) 0.024(5) Uiso 1 1 d
H15 H -0.076(3) 0.1087(16) 0.0528(7) 0.021(4) Uiso 1 1 d
H16 H 0.330(3) -0.0424(16) -0.0208(7) 0.020(4) Uiso 1 1 d
H17A H -0.147(4) 0.415(2) 0.0883(11) 0.057(7) Uiso 1 1 d
H17B H -0.214(4) 0.275(2) 0.1003(10) 0.050(7) Uiso 1 1 d
H18A H 0.431(3) 0.1436(18) 0.0350(8) 0.028(5) Uiso 1 1 d
H18B H 0.430(4) 0.263(2) 0.0673(10) 0.043(6) Uiso 1 1 d
H18C H 0.232(4) 0.2225(18) 0.0346(8) 0.034(5) Uiso 1 1 d
H19A H -0.085(4) 0.373(2) 0.2852(10) 0.047(6) Uiso 1 1 d
H19B H -0.098(3) 0.2399(19) 0.2698(8) 0.030(5) Uiso 1 1 d
H19C H -0.118(3) 0.3361(18) 0.2233(9) 0.033(5) Uiso 1 1 d
H20A H 0.419(4) 0.272(2) 0.3033(10) 0.046(6) Uiso 1 1 d
H20B H 0.220(4) 0.197(2) 0.3193(9) 0.049(7) Uiso 1 1 d
H20C H 0.236(4) 0.322(2) 0.3357(10) 0.049(6) Uiso 1 1 d
H24 H -0.228(4) -0.0716(19) 0.0391(10) 0.038(6) Uiso 1 1 d

loop_
_atom_site_aniso_label
_atom_site_aniso_U_11
_atom_site_aniso_U_22
_atom_site_aniso_U_33
_atom_site_aniso_U_23
_atom_site_aniso_U_13
_atom_site_aniso_U_12
C1 0.0574(12) 0.0214(8) 0.0348(9) 0.0051(7) 0.0067(8) -0.0021(8)
C2 0.0560(13) 0.0177(7) 0.0457(10) -0.0045(7) 0.0047(9) -0.0045(8)
C3 0.0364(9) 0.0274(8) 0.0385(9) -0.0135(7) 0.0002(7) -0.0052(7)
C4 0.0301(8) 0.0267(7) 0.0209(7) -0.0062(6) -0.0028(6) -0.0015(6)
C5 0.0262(7) 0.0189(6) 0.0187(6) -0.0011(5) -0.0041(5) -0.0019(6)
C6 0.0251(7) 0.0257(7) 0.0264(7) -0.0058(6) -0.0058(6) 0.0009(6)
C7 0.0238(7) 0.0266(7) 0.0274(7) -0.0069(6) -0.0051(6) 0.0033(6)
C8 0.0236(7) 0.0204(6) 0.0196(6) -0.0024(5) -0.0004(5) -0.0009(6)
C9 0.0238(7) 0.0180(6) 0.0184(6) -0.0010(5) -0.0024(5) 0.0009(6)
C10 0.0422(9) 0.0220(7) 0.0196(7) 0.0017(5) 0.0014(6) 0.0062(7)
C11 0.0217(7) 0.0251(7) 0.0201(6) -0.0034(5) 0.0035(5) 0.0024(6)
C12 0.0357(8) 0.0222(7) 0.0192(6) -0.0022(5) -0.0038(6) 0.0057(7)
C13 0.0242(7) 0.0217(7) 0.0200(6) -0.0036(5) -0.0011(5) 0.0012(6)
C14 0.0244(7) 0.0188(6) 0.0175(6) -0.0017(5) 0.0004(6) 0.0003(6)
C15 0.0244(7) 0.0226(7) 0.0202(6) -0.0039(5) 0.0003(5) 0.0006(6)
C16 0.0281(7) 0.0229(7) 0.0189(6) -0.0011(5) 0.0019(6) 0.0009(6)
C17 0.0508(11) 0.0351(9) 0.0290(8) 0.0046(7) -0.0054(8) 0.0172(9)
C18 0.0334(8) 0.0271(7) 0.0227(7) -0.0016(6) 0.0039(6) -0.0056(7)
C19 0.0321(8) 0.0304(8) 0.0242(7) -0.0065(6) 0.0008(6) -0.0008(7)
C20 0.0430(11) 0.0468(11) 0.0228(7) -0.0091(7) -0.0088(7) 0.0030(9)
O21 0.0321(6) 0.0242(5) 0.0304(6) -0.0054(4) 0.0040(5) -0.0026(5)
O22 0.0371(6) 0.0249(5) 0.0178(5) -0.0043(4) -0.0029(5) 0.0013(5)
O23 0.0294(6) 0.0260(5) 0.0178(5) -0.0003(4) -0.0009(4) 0.0039(4)
O24 0.0260(5) 0.0313(6) 0.0241(5) -0.0058(4) -0.0007(5) -0.0061(5)

loop_
_atom_type_symbol
_atom_type_description
_atom_type_scat_dispersion_real
_atom_type_scat_dispersion_imag
_atom_type_scat_source
C C 0.0033 0.0016 'International Tables Vol C Tables 4.2.6.8 and 6.1.1.4'
H H 0.0000 0.0000 'International Tables Vol C Tables 4.2.6.8 and 6.1.1.4'
O O 0.0106 0.0060 'International Tables Vol C Tables 4.2.6.8 and 6.1.1.4'

loop_
_geom_angle_atom_site_label_1
_geom_angle_atom_site_label_2
_geom_angle_atom_site_label_3
_geom_angle
C10 C1 C2 111.86(15)
C3 C2 C1 115.06(15)
C2 C3 C4 118.49(15)
C19 C4 C3 110.65(15)
C19 C4 C20 107.56(14)
C3 C4 C20 106.71(14)
C19 C4 C5 109.60(13)
C3 C4 C5 114.59(13)
C20 C4 C5 107.40(13)
C6 C5 C4 116.76(12)
C6 C5 C9 104.35(12)
C4 C5 C9 119.72(12)
C7 C6 C5 102.36(12)
C6 C7 C8 105.78(12)
C18 C8 C14 111.14(12)
C18 C8 C7 109.87(13)
C14 C8 C7 108.50(12)
C18 C8 C9 113.37(12)
C14 C8 C9 109.09(12)
C7 C8 C9 104.59(11)
C10 C9 C5 115.94(12)
C10 C9 C8 115.26(12)
C5 C9 C8 104.53(12)
C17 C10 C1 120.24(16)
C17 C10 C9 119.25(16)
C1 C10 C9 120.43(15)
O21 C11 O22 120.92(14)
O21 C11 C12 127.86(14)
O22 C11 C12 111.21(13)
C11 C12 C13 105.82(12)
C12 C13 C16 104.32(12)
C12 C13 C14 116.52(12)
C16 C13 C14 103.84(11)
C15 C14 C13 101.85(11)
C15 C14 C8 115.92(12)
C13 C14 C8 113.40(12)
O24 C15 O23 110.71(11)
O24 C15 C14 107.50(12)
O23 C15 C14 105.67(12)
O23 C16 O22 110.64(12)
O23 C16 C13 108.41(11)
O22 C16 C13 106.93(12)
C11 O22 C16 111.67(11)
C16 O23 C15 108.94(11)

loop_
_geom_bond_atom_site_label_1
_geom_bond_atom_site_label_2
_geom_bond_distance
C1 C10 1.511(3)
C1 C2 1.536(3)
C2 C3 1.525(3)
C3 C4 1.541(2)
C4 C19 1.534(2)
C4 C20 1.542(2)
C4 C5 1.551(2)
C5 C6 1.530(2)
C5 C9 1.5642(19)
C6 C7 1.524(2)
C7 C8 1.556(2)
C8 C18 1.535(2)
C8 C14 1.546(2)
C8 C9 1.594(2)
C9 C10 1.516(2)
C10 C17 1.333(3)
C11 O21 1.2037(19)
C11 O22 1.3422(18)
C11 C12 1.500(2)
C12 C13 1.525(2)
C13 C16 1.544(2)
C13 C14 1.545(2)
C14 C15 1.531(2)
C15 O24 1.4046(19)
C15 O23 1.4311(17)
C16 O23 1.3915(19)
C16 O22 1.4561(18)

loop_
_geom_hbond_atom_site_label_D
_geom_hbond_atom_site_label_H
_geom_hbond_atom_site_label_A
_geom_hbond_distance_DH
_geom_hbond_distance_HA
_geom_hbond_distance_DA
_geom_hbond_angle_DHA
_geom_hbond_site_symmetry_A
C16 H16 O21 0.969(19) 2.380(19) 2.993(2) 120.7(14) 4_545
O24 H24 O21 0.85(2) 1.99(2) 2.8180(16) 166(2) 4_445

loop_
_geom_torsion_atom_site_label_1
_geom_torsion_atom_site_label_2
_geom_torsion_atom_site_label_3
_geom_torsion_atom_site_label_4
_geom_torsion
C10 C1 C2 C3 72.4(2)
C1 C2 C3 C4 -58.7(2)
C2 C3 C4 C19 -56.8(2)
C2 C3 C4 C20 -173.56(16)
C2 C3 C4 C5 67.7(2)
C19 C4 C5 C6 177.67(14)
C3 C4 C5 C6 52.59(19)
C20 C4 C5 C6 -65.76(18)
C19 C4 C5 C9 50.27(18)
C3 C4 C5 C9 -74.81(18)
C20 C4 C5 C9 166.84(14)
C4 C5 C6 C7 -176.85(12)
C9 C5 C6 C7 -42.26(16)
C5 C6 C7 C8 40.28(16)
C6 C7 C8 C18 99.55(14)
C6 C7 C8 C14 -138.76(13)
C6 C7 C8 C9 -22.44(16)
C6 C5 C9 C10 -99.91(15)
C4 C5 C9 C10 33.0(2)
C6 C5 C9 C8 28.14(15)
C4 C5 C9 C8 161.07(13)
C18 C8 C9 C10 5.22(19)
C14 C8 C9 C10 -119.19(14)
C7 C8 C9 C10 124.89(14)
C18 C8 C9 C5 -123.24(13)
C14 C8 C9 C5 112.34(13)
C7 C8 C9 C5 -3.57(15)
C2 C1 C10 C17 91.1(2)
C2 C1 C10 C9 -85.4(2)
C5 C9 C10 C17 -136.13(16)
C8 C9 C10 C17 101.32(18)
C5 C9 C10 C1 40.5(2)
C8 C9 C10 C1 -82.10(17)
O21 C11 C12 C13 177.24(16)
O22 C11 C12 C13 -2.00(17)
C11 C12 C13 C16 1.11(16)
C11 C12 C13 C14 114.91(14)
C12 C13 C14 C15 -92.76(14)
C16 C13 C14 C15 21.31(14)
C12 C13 C14 C8 141.97(13)
C16 C13 C14 C8 -103.97(13)
C18 C8 C14 C15 -53.71(17)
C7 C8 C14 C15 -174.62(12)
C9 C8 C14 C15 72.00(15)
C18 C8 C14 C13 63.62(16)
C7 C8 C14 C13 -57.29(15)
C9 C8 C14 C13 -170.67(11)
C13 C14 C15 O24 85.49(13)
C8 C14 C15 O24 -150.92(12)
C13 C14 C15 O23 -32.77(14)
C8 C14 C15 O23 90.82(14)
C12 C13 C16 O23 119.32(13)
C14 C13 C16 O23 -3.19(16)
C12 C13 C16 O22 0.00(16)
C14 C13 C16 O22 -122.52(13)
O21 C11 O22 C16 -177.22(14)
C12 C11 O22 C16 2.09(17)
O23 C16 O22 C11 -119.16(13)
C13 C16 O22 C11 -1.29(16)
O22 C16 O23 C15 98.69(13)
C13 C16 O23 C15 -18.27(16)
O24 C15 O23 C16 -83.37(15)
C14 C15 O23 C16 32.73(15)
